data_7218638
loop_
_publ_author_name
'Zhong, Wei'
'Xie, Mingshi'
'Li, Yizhi'
'Yan, Hong'

_publ_section_title
;
 Investigation into the reactivity of 16-electron complexes
 Cp#Co(S2C2B10H10) (Cp# = Cp, Cp*) towards methyl diazoacetate and
 toluenesulphonyl azide
;
_journal_name_full 'RSC Adv.'
_journal_paper_doi 10.1039/C4RA13017K
_journal_year 2014
_chemical_formula_sum 'C18 H34 B9 Co N0 O4 S2'
_chemical_formula_weight 534.79
_chemical_name_systematic
; 
 ? 
;
_space_group_IT_number 2
_symmetry_cell_setting triclinic
_symmetry_space_group_name_Hall '-P 1'
_symmetry_space_group_name_H-M 'P -1'
_atom_sites_solution_hydrogens geom
_atom_sites_solution_primary direct
_atom_sites_solution_secondary difmap
_audit_creation_method SHELXL-97
_cell_angle_alpha 82.461(2)
_cell_angle_beta 89.994(2)
_cell_angle_gamma 73.199(2)
_cell_formula_units_Z 2
_cell_length_a 9.4239(11)
_cell_length_b 9.8236(11)
_cell_length_c 15.0407(17)
_cell_measurement_reflns_used 4992
_cell_measurement_temperature 296(2)
_cell_measurement_theta_max 27.40
_cell_measurement_theta_min 2.41
_cell_volume 1320.4(3)
_computing_structure_refinement 'SHELXL-97 (Sheldrick, 1997)'
_computing_structure_solution 'SHELXS-97 (Sheldrick, 1990)'
_diffrn_ambient_temperature 296(2)
_diffrn_measured_fraction_theta_full 0.996
_diffrn_measured_fraction_theta_max 0.996
_diffrn_radiation_monochromator graphite
_diffrn_radiation_source 'fine-focus sealed tube'
_diffrn_radiation_type MoK\a
_diffrn_radiation_wavelength 0.71073
_diffrn_reflns_av_R_equivalents 0.0212
_diffrn_reflns_av_sigmaI/netI 0.0308
_diffrn_reflns_limit_h_max 11
_diffrn_reflns_limit_h_min -11
_diffrn_reflns_limit_k_max 11
_diffrn_reflns_limit_k_min -12
_diffrn_reflns_limit_l_max 18
_diffrn_reflns_limit_l_min -18
_diffrn_reflns_number 10038
_diffrn_reflns_theta_full 26.00
_diffrn_reflns_theta_max 26.00
_diffrn_reflns_theta_min 2.19
_exptl_absorpt_coefficient_mu 0.832
_exptl_absorpt_correction_T_max 0.861
_exptl_absorpt_correction_T_min 0.812
_exptl_absorpt_correction_type multi-scan
_exptl_absorpt_process_details sadabs
_exptl_crystal_density_diffrn 1.345
_exptl_crystal_density_method 'not measured'
_exptl_crystal_F_000 556
_exptl_crystal_size_max 0.25
_exptl_crystal_size_mid 0.22
_exptl_crystal_size_min 0.18
_refine_diff_density_max 0.810
_refine_diff_density_min -0.443
_refine_diff_density_rms 0.065
_refine_ls_extinction_method none
_refine_ls_goodness_of_fit_ref 1.036
_refine_ls_hydrogen_treatment mixed
_refine_ls_matrix_type full
_refine_ls_number_parameters 357
_refine_ls_number_reflns 5163
_refine_ls_number_restraints 0
_refine_ls_restrained_S_all 1.036
_refine_ls_R_factor_all 0.0506
_refine_ls_R_factor_gt 0.0436
_refine_ls_shift/su_max 0.000
_refine_ls_shift/su_mean 0.000
_refine_ls_structure_factor_coef Fsqd
_refine_ls_weighting_details 'calc w=1/[\s^2^(Fo^2^)+(0.0956P)^2^+0.2775P] where P=(Fo^2^+2Fc^2^)/3'
_refine_ls_weighting_scheme calc
_refine_ls_wR_factor_gt 0.1328
_refine_ls_wR_factor_ref 0.1385
_reflns_number_gt 4429
_reflns_number_total 5163
_reflns_threshold_expression >2sigma(I)
_cod_data_source_file c4ra13017k1.cif
_cod_data_source_block 5
_cod_depositor_comments
;
The following automatic conversions were performed:

'_symmetry_cell_setting' value 'Triclinic' changed to 'triclinic'
according to
/usr/data/users/saulius/crontab/automatic-downloads/rss-feeds/RSC/lib/dictionaries/cif_core.dic
dictionary named 'cif_core.dic' version 2.4.2 from 2011-04-26.

Automatic conversion script
Id: cif_fix_values 2827 2014-09-09 07:05:25Z andrius 
;
_cod_original_sg_symbol_H-M P-1
_cod_database_code 7218638

loop_
_symmetry_equiv_pos_as_xyz
'x, y, z'
'-x, -y, -z'

loop_
_atom_site_label
_atom_site_type_symbol
_atom_site_fract_x
_atom_site_fract_y
_atom_site_fract_z
_atom_site_U_iso_or_equiv
_atom_site_adp_type
_atom_site_occupancy
_atom_site_symmetry_multiplicity
_atom_site_calc_flag
_atom_site_refinement_flags
Co1 Co 0.36998(4) 0.17550(3) 0.20072(2) 0.03579(14) Uani 1 1 d .
S1 S 0.42749(7) -0.00145(7) 0.31364(4) 0.03817(18) Uani 1 1 d .
S2 S 0.56958(7) 0.08530(7) 0.13013(4) 0.03934(18) Uani 1 1 d .
C1 C 0.6095(3) -0.1112(3) 0.29234(17) 0.0370(5) Uani 1 1 d .
O1 O 0.4515(2) -0.1933(2) 0.12181(16) 0.0603(6) Uani 1 1 d .
C16 C 0.3978(3) 0.0634(3) 0.09887(17) 0.0389(5) Uani 1 1 d .
H16 H 0.358(3) 0.127(3) 0.043(2) 0.047 Uiso 1 1 calc .
C17 C 0.3681(3) -0.0752(3) 0.09861(17) 0.0421(6) Uani 1 1 d .
C13 C 0.3167(3) -0.1247(3) 0.3126(2) 0.0498(7) Uani 1 1 d .
H13A H 0.2228 -0.0766 0.2803 0.060 Uiso 1 1 calc R
H13B H 0.3685 -0.2057 0.2828 0.060 Uiso 1 1 calc R
C2 C 0.6765(3) -0.0706(3) 0.20200(17) 0.0392(6) Uani 1 1 d .
C5 C 0.1689(3) 0.3242(3) 0.1635(2) 0.0525(7) Uani 1 1 d .
C11 C 0.0444(4) 0.3083(4) 0.1082(3) 0.0771(11) Uani 1 1 d .
H11A H 0.0753 0.2981 0.0480 0.116 Uiso 1 1 calc R
H11B H -0.0396 0.3919 0.1074 0.116 Uiso 1 1 calc R
H11C H 0.0174 0.2249 0.1336 0.116 Uiso 1 1 calc R
C4 C 0.2875(4) 0.3761(3) 0.13183(19) 0.0511(7) Uani 1 1 d .
B9 B 0.7883(4) -0.2044(4) 0.1626(3) 0.0537(8) Uani 1 1 d .
B3 B 0.7371(4) -0.0165(4) 0.2977(2) 0.0501(8) Uani 1 1 d .
C3 C 0.3761(4) 0.3855(3) 0.2075(2) 0.0579(8) Uani 1 1 d .
B7 B 0.8597(4) -0.3185(4) 0.3482(3) 0.0623(10) Uani 1 1 d .
B4 B 0.7414(4) -0.1617(4) 0.3806(2) 0.0544(8) Uani 1 1 d .
B10 B 0.8618(4) -0.0822(4) 0.2147(3) 0.0561(9) Uani 1 1 d .
C9 C 0.5091(5) 0.4390(4) 0.2033(3) 0.0880(13) Uani 1 1 d .
H9A H 0.5701 0.4001 0.2570 0.132 Uiso 1 1 calc R
H9B H 0.4780 0.5419 0.1981 0.132 Uiso 1 1 calc R
H9C H 0.5647 0.4096 0.1521 0.132 Uiso 1 1 calc R
B11 B 0.9042(4) -0.1518(5) 0.3278(3) 0.0652(10) Uani 1 1 d .
O2 O 0.2295(2) -0.0513(2) 0.06700(15) 0.0550(5) Uani 1 1 d .
O4 O 0.2821(3) -0.3079(3) 0.4178(2) 0.0894(9) Uani 1 1 d .
C6 C 0.1867(4) 0.2953(3) 0.2594(2) 0.0572(8) Uani 1 1 d .
C7 C 0.3142(4) 0.3360(3) 0.2855(2) 0.0622(9) Uani 1 1 d .
B8 B 0.7988(4) -0.3592(4) 0.2472(3) 0.0637(10) Uani 1 1 d .
C18 C 0.1840(4) -0.1761(4) 0.0559(3) 0.0696(9) Uani 1 1 d .
H18A H 0.1974 -0.2381 0.1120 0.104 Uiso 1 1 calc R
H18B H 0.2431 -0.2264 0.0117 0.104 Uiso 1 1 calc R
H18C H 0.0814 -0.1469 0.0364 0.104 Uiso 1 1 calc R
C14 C 0.2890(4) -0.1781(5) 0.4121(3) 0.0747(11) Uani 1 1 d .
C10 C 0.3122(5) 0.4251(3) 0.0361(2) 0.0704(10) Uani 1 1 d .
H10A H 0.2560 0.5239 0.0203 0.106 Uiso 1 1 calc R
H10B H 0.2809 0.3675 -0.0022 0.106 Uiso 1 1 calc R
H10C H 0.4158 0.4154 0.0289 0.106 Uiso 1 1 calc R
B5 B 0.6669(4) -0.2817(4) 0.3267(3) 0.0522(8) Uani 1 1 d .
C12 C 0.0836(5) 0.2445(4) 0.3219(3) 0.0882(13) Uani 1 1 d .
H12A H 0.0260 0.1990 0.2899 0.132 Uiso 1 1 calc R
H12B H 0.0185 0.3249 0.3456 0.132 Uiso 1 1 calc R
H12C H 0.1401 0.1770 0.3702 0.132 Uiso 1 1 calc R
B12 B 0.9371(4) -0.2682(4) 0.2430(3) 0.0640(10) Uani 1 1 d .
O3 O 0.2690(7) -0.1058(6) 0.4677(3) 0.173(2) Uani 1 1 d .
C8 C 0.3679(7) 0.3278(5) 0.3813(3) 0.1013(16) Uani 1 1 d .
H8A H 0.3465 0.4230 0.3973 0.152 Uiso 1 1 calc R
H8B H 0.4730 0.2824 0.3868 0.152 Uiso 1 1 calc R
H8C H 0.3184 0.2728 0.4207 0.152 Uiso 1 1 calc R
C15 C 0.2326(7) -0.3524(7) 0.5093(4) 0.136(2) Uani 1 1 d .
H15A H 0.2098 -0.2724 0.5427 0.203 Uiso 1 1 calc R
H15B H 0.3105 -0.4298 0.5405 0.203 Uiso 1 1 calc R
H15C H 0.1458 -0.3834 0.5031 0.203 Uiso 1 1 calc R
H3 H 0.686(3) 0.095(3) 0.311(2) 0.057(9) Uiso 1 1 d .
H5 H 0.595(3) -0.343(3) 0.3630(18) 0.044(7) Uiso 1 1 d .
H7 H 0.921(3) -0.407(3) 0.398(2) 0.050(8) Uiso 1 1 d .
H4 H 0.703(4) -0.138(4) 0.446(2) 0.065(10) Uiso 1 1 d .
H9 H 0.799(4) -0.213(3) 0.090(2) 0.064(9) Uiso 1 1 d .
H10 H 0.908(3) -0.010(3) 0.183(2) 0.052(8) Uiso 1 1 d .
H8 H 0.823(4) -0.476(4) 0.236(2) 0.073(10) Uiso 1 1 d .
H11 H 0.986(5) -0.128(5) 0.361(3) 0.113(15) Uiso 1 1 d .
H12 H 1.047(4) -0.322(4) 0.228(2) 0.069(10) Uiso 1 1 d .
H6 H 0.682(5) -0.295(5) 0.211(3) 0.100(13) Uiso 1 1 d .

loop_
_atom_site_aniso_label
_atom_site_aniso_U_11
_atom_site_aniso_U_22
_atom_site_aniso_U_33
_atom_site_aniso_U_23
_atom_site_aniso_U_13
_atom_site_aniso_U_12
Co1 0.0429(2) 0.0259(2) 0.0368(2) -0.00201(14) 0.00252(14) -0.00835(15)
S1 0.0395(3) 0.0352(3) 0.0378(3) 0.0014(3) 0.0051(3) -0.0105(3)
S2 0.0427(4) 0.0357(3) 0.0384(3) 0.0034(3) 0.0051(3) -0.0131(3)
C1 0.0347(12) 0.0345(13) 0.0396(13) 0.0043(10) 0.0009(10) -0.0107(10)
O1 0.0644(14) 0.0337(11) 0.0789(15) -0.0024(10) -0.0113(11) -0.0103(10)
C16 0.0446(14) 0.0320(13) 0.0379(13) -0.0031(10) 0.0010(11) -0.0084(10)
C17 0.0513(16) 0.0366(14) 0.0390(13) -0.0059(11) 0.0039(11) -0.0136(12)
C13 0.0407(14) 0.0472(16) 0.0607(17) 0.0088(13) 0.0030(12) -0.0186(12)
C2 0.0362(13) 0.0370(13) 0.0425(13) 0.0032(11) 0.0016(10) -0.0114(10)
C5 0.0521(17) 0.0342(14) 0.0595(17) -0.0051(12) 0.0027(13) 0.0051(12)
C11 0.0493(19) 0.073(2) 0.095(3) -0.009(2) -0.0119(18) 0.0031(17)
C4 0.073(2) 0.0261(13) 0.0485(15) -0.0008(11) -0.0010(14) -0.0072(12)
B9 0.0454(18) 0.051(2) 0.056(2) -0.0054(16) 0.0064(15) -0.0022(14)
B3 0.0442(17) 0.054(2) 0.0554(19) 0.0021(15) -0.0054(14) -0.0234(15)
C3 0.085(2) 0.0300(14) 0.0597(18) -0.0052(13) -0.0055(16) -0.0190(14)
B7 0.0420(18) 0.064(2) 0.067(2) 0.0183(19) -0.0068(16) -0.0054(16)
B4 0.0495(19) 0.065(2) 0.0454(18) 0.0077(16) -0.0081(15) -0.0182(16)
B10 0.0360(16) 0.059(2) 0.070(2) 0.0082(17) 0.0028(15) -0.0158(15)
C9 0.117(3) 0.053(2) 0.109(3) -0.003(2) -0.016(3) -0.051(2)
B11 0.0409(18) 0.078(3) 0.074(2) 0.011(2) -0.0133(17) -0.0227(18)
O2 0.0511(12) 0.0488(12) 0.0685(13) -0.0126(10) -0.0015(10) -0.0179(9)
O4 0.0860(19) 0.0770(18) 0.101(2) 0.0328(15) 0.0040(16) -0.0366(15)
C6 0.066(2) 0.0349(15) 0.0573(18) -0.0040(13) 0.0159(15) 0.0042(13)
C7 0.098(3) 0.0335(15) 0.0498(17) -0.0101(13) 0.0013(16) -0.0082(15)
B8 0.047(2) 0.0428(19) 0.090(3) -0.0008(18) 0.0014(19) 0.0013(15)
C18 0.072(2) 0.070(2) 0.083(2) -0.0211(19) 0.0125(18) -0.0416(18)
C14 0.065(2) 0.079(3) 0.082(3) 0.024(2) -0.0054(19) -0.039(2)
C10 0.107(3) 0.0413(17) 0.0542(18) 0.0087(14) 0.0025(18) -0.0143(17)
B5 0.0447(17) 0.0405(17) 0.064(2) 0.0107(15) -0.0031(15) -0.0084(14)
C12 0.080(3) 0.069(2) 0.092(3) 0.003(2) 0.042(2) 0.008(2)
B12 0.0351(17) 0.062(2) 0.083(3) 0.009(2) 0.0059(17) -0.0035(16)
O3 0.315(7) 0.171(4) 0.089(3) -0.038(3) 0.101(4) -0.149(5)
C8 0.176(5) 0.071(3) 0.054(2) -0.0185(19) -0.015(3) -0.026(3)
C15 0.145(5) 0.164(6) 0.090(3) 0.051(4) 0.017(3) -0.063(4)

loop_
_atom_type_symbol
_atom_type_description
_atom_type_scat_dispersion_real
_atom_type_scat_dispersion_imag
_atom_type_scat_source
C C 0.0033 0.0016 'International Tables Vol C Tables 4.2.6.8 and 6.1.1.4'
H H 0.0000 0.0000 'International Tables Vol C Tables 4.2.6.8 and 6.1.1.4'
B B 0.0013 0.0007 'International Tables Vol C Tables 4.2.6.8 and 6.1.1.4'
N N 0.0061 0.0033 'International Tables Vol C Tables 4.2.6.8 and 6.1.1.4'
O O 0.0106 0.0060 'International Tables Vol C Tables 4.2.6.8 and 6.1.1.4'
S S 0.1246 0.1234 'International Tables Vol C Tables 4.2.6.8 and 6.1.1.4'
Co Co 0.3494 0.9721 'International Tables Vol C Tables 4.2.6.8 and 6.1.1.4'

loop_
_geom_angle_atom_site_label_1
_geom_angle_atom_site_label_2
_geom_angle_atom_site_label_3
_geom_angle
C16 Co1 C4 99.09(11)
C16 Co1 C5 100.61(12)
C4 Co1 C5 40.47(13)
C16 Co1 C6 133.96(13)
C4 Co1 C6 68.03(12)
C5 Co1 C6 40.73(12)
C16 Co1 C3 130.74(12)
C4 Co1 C3 40.76(12)
C5 Co1 C3 68.05(13)
C6 Co1 C3 67.35(14)
C16 Co1 C7 166.22(12)
C4 Co1 C7 67.29(12)
C5 Co1 C7 67.91(13)
C6 Co1 C7 40.46(14)
C3 Co1 C7 39.01(13)
C16 Co1 S2 50.03(8)
C4 Co1 S2 102.95(9)
C5 Co1 S2 134.32(9)
C6 Co1 S2 169.89(9)
C3 Co1 S2 102.93(10)
C7 Co1 S2 132.83(11)
C16 Co1 S1 99.84(8)
C4 Co1 S1 160.30(9)
C5 Co1 S1 129.41(9)
C6 Co1 S1 94.68(9)
C3 Co1 S1 124.94(9)
C7 Co1 S1 93.54(9)
S2 Co1 S1 93.37(3)
C1 S1 C13 102.45(13)
C1 S1 Co1 105.51(8)
C13 S1 Co1 113.24(10)
C16 S2 C2 110.25(12)
C16 S2 Co1 59.09(8)
C2 S2 Co1 106.44(9)
C2 C1 B5 112.2(2)
C2 C1 B3 64.15(17)
B5 C1 B3 116.7(2)
C2 C1 B4 111.9(2)
B5 C1 B4 65.1(2)
B3 C1 B4 60.96(18)
C2 C1 S1 116.99(17)
B5 C1 S1 122.6(2)
B3 C1 S1 110.18(19)
B4 C1 S1 117.5(2)
C17 C16 S2 125.0(2)
C17 C16 Co1 125.68(19)
S2 C16 Co1 70.88(10)
C17 C16 H16 110.0(17)
S2 C16 H16 110.0(17)
Co1 C16 H16 110.0(17)
O1 C17 O2 123.6(2)
O1 C17 C16 127.7(3)
O2 C17 C16 108.7(2)
C14 C13 S1 108.4(2)
C14 C13 H13A 110.0
S1 C13 H13A 110.0
C14 C13 H13B 110.0
S1 C13 H13B 110.0
H13A C13 H13B 108.4
C1 C2 B9 114.4(2)
C1 C2 B10 112.1(2)
B9 C2 B10 65.5(2)
C1 C2 B3 62.82(17)
B9 C2 B3 117.4(2)
B10 C2 B3 61.2(2)
C1 C2 S2 117.36(18)
B9 C2 S2 121.8(2)
B10 C2 S2 114.51(18)
B3 C2 S2 108.76(18)
C4 C5 C6 107.1(3)
C4 C5 C11 126.7(3)
C6 C5 C11 126.1(3)
C4 C5 Co1 68.99(16)
C6 C5 Co1 69.82(16)
C11 C5 Co1 128.3(2)
C5 C11 H11A 109.5
C5 C11 H11B 109.5
H11A C11 H11B 109.5
C5 C11 H11C 109.5
H11A C11 H11C 109.5
H11B C11 H11C 109.5
C5 C4 C3 108.9(3)
C5 C4 C10 126.4(3)
C3 C4 C10 124.5(3)
C5 C4 Co1 70.54(16)
C3 C4 Co1 71.89(16)
C10 C4 Co1 127.3(2)
C2 B9 B12 104.2(3)
C2 B9 B10 60.32(19)
B12 B9 B10 58.7(2)
C2 B9 B8 104.7(3)
B12 B9 B8 59.2(2)
B10 B9 B8 107.3(3)
C2 B9 H9 123.8(17)
B12 B9 H9 124.4(18)
B10 B9 H9 121.5(17)
B8 B9 H9 122.9(17)
C2 B9 H6 84.0(16)
B12 B9 H6 96.8(16)
B10 B9 H6 124.8(16)
B8 B9 H6 39.7(16)
H9 B9 H6 113(2)
C1 B3 C2 53.03(15)
C1 B3 B11 103.3(2)
C2 B3 B11 102.2(3)
C1 B3 B4 59.82(17)
C2 B3 B4 102.2(2)
B11 B3 B4 59.7(2)
C1 B3 B10 102.2(2)
C2 B3 B10 58.75(19)
B11 B3 B10 59.5(2)
B4 B3 B10 107.8(3)
C1 B3 H3 112.8(16)
C2 B3 H3 118.5(16)
B11 B3 H3 136.5(16)
B4 B3 H3 120.1(17)
B10 B3 H3 130.1(17)
C7 C3 C4 107.7(3)
C7 C3 C9 126.3(3)
C4 C3 C9 126.0(3)
C7 C3 Co1 70.93(17)
C4 C3 Co1 67.34(15)
C9 C3 Co1 127.4(3)
B4 B7 B8 112.5(2)
B4 B7 B5 61.9(2)
B8 B7 B5 61.5(2)
B4 B7 B11 59.2(2)
B8 B7 B11 109.6(3)
B5 B7 B11 107.8(2)
B4 B7 B12 107.3(3)
B8 B7 B12 59.7(2)
B5 B7 B12 106.6(3)
B11 B7 B12 59.5(2)
B4 B7 H7 121.0(16)
B8 B7 H7 118.3(16)
B5 B7 H7 121.6(16)
B11 B7 H7 122.5(16)
B12 B7 H7 122.8(16)
C1 B4 B7 100.5(3)
C1 B4 B11 103.1(2)
B7 B4 B11 61.7(2)
C1 B4 B3 59.22(17)
B7 B4 B3 108.9(3)
B11 B4 B3 60.1(2)
C1 B4 B5 54.21(17)
B7 B4 B5 59.6(2)
B11 B4 B5 108.0(3)
B3 B4 B5 106.0(2)
C1 B4 H4 117.0(18)
B7 B4 H4 130.3(19)
B11 B4 H4 130.7(18)
B3 B4 H4 117.8(18)
B5 B4 H4 118.2(18)
C2 B10 B11 103.4(2)
C2 B10 B12 100.1(2)
B11 B10 B12 61.5(3)
C2 B10 B3 60.03(18)
B11 B10 B3 59.9(2)
B12 B10 B3 108.7(3)
C2 B10 B9 54.21(17)
B11 B10 B9 108.3(3)
B12 B10 B9 59.5(2)
B3 B10 B9 106.8(2)
C2 B10 H10 123.4(18)
B11 B10 H10 121.9(18)
B12 B10 H10 129.5(17)
B3 B10 H10 114.4(17)
B9 B10 H10 126.0(18)
C3 C9 H9A 109.5
C3 C9 H9B 109.5
H9A C9 H9B 109.5
C3 C9 H9C 109.5
H9A C9 H9C 109.5
H9B C9 H9C 109.5
B10 B11 B4 109.2(2)
B10 B11 B3 60.6(2)
B4 B11 B3 60.2(2)
B10 B11 B12 59.3(2)
B4 B11 B12 108.3(3)
B3 B11 B12 107.5(3)
B10 B11 B7 108.1(3)
B4 B11 B7 59.1(2)
B3 B11 B7 107.0(2)
B12 B11 B7 60.7(2)
B10 B11 H11 120(3)
B4 B11 H11 121(3)
B3 B11 H11 119(3)
B12 B11 H11 124(3)
B7 B11 H11 125(3)
C17 O2 C18 116.5(2)
C14 O4 C15 109.7(4)
C5 C6 C7 108.0(3)
C5 C6 C12 126.1(4)
C7 C6 C12 125.7(3)
C5 C6 Co1 69.45(16)
C7 C6 Co1 71.52(18)
C12 C6 Co1 128.7(2)
C3 C7 C6 108.2(3)
C3 C7 C8 126.9(4)
C6 C7 C8 124.9(4)
C3 C7 Co1 70.06(17)
C6 C7 Co1 68.02(16)
C8 C7 Co1 128.3(3)
B7 B8 B12 61.7(2)
B7 B8 B5 59.6(2)
B12 B8 B5 106.6(3)
B7 B8 B9 106.4(3)
B12 B8 B9 58.6(2)
B5 B8 B9 102.2(2)
B7 B8 H8 119.4(18)
B12 B8 H8 122.9(18)
B5 B8 H8 122.2(18)
B9 B8 H8 127.3(18)
B7 B8 H6 122(2)
B12 B8 H6 117(2)
B5 B8 H6 68(2)
B9 B8 H6 61(2)
H8 B8 H6 108(3)
O2 C18 H18A 109.5
O2 C18 H18B 109.5
H18A C18 H18B 109.5
O2 C18 H18C 109.5
H18A C18 H18C 109.5
H18B C18 H18C 109.5
O3 C14 O4 127.4(4)
O3 C14 C13 123.2(4)
O4 C14 C13 109.2(4)
C4 C10 H10A 109.5
C4 C10 H10B 109.5
H10A C10 H10B 109.5
C4 C10 H10C 109.5
H10A C10 H10C 109.5
H10B C10 H10C 109.5
C1 B5 B7 104.7(2)
C1 B5 B8 106.4(2)
B7 B5 B8 59.0(2)
C1 B5 B4 60.72(19)
B7 B5 B4 58.5(2)
B8 B5 B4 107.7(3)
C1 B5 H5 123.0(15)
B7 B5 H5 124.8(15)
B8 B5 H5 121.8(14)
B4 B5 H5 121.8(14)
C6 C12 H12A 109.5
C6 C12 H12B 109.5
H12A C12 H12B 109.5
C6 C12 H12C 109.5
H12A C12 H12C 109.5
H12B C12 H12C 109.5
B10 B12 B9 61.8(2)
B10 B12 B8 112.1(3)
B9 B12 B8 62.2(2)
B10 B12 B11 59.1(2)
B9 B12 B11 108.2(3)
B8 B12 B11 108.8(3)
B10 B12 B7 107.2(3)
B9 B12 B7 106.8(2)
B8 B12 B7 58.6(2)
B11 B12 B7 59.7(2)
B10 B12 H12 121.9(19)
B9 B12 H12 123.8(19)
B8 B12 H12 119.7(19)
B11 B12 H12 120.2(19)
B7 B12 H12 120.8(19)
C7 C8 H8A 109.5
C7 C8 H8B 109.5
H8A C8 H8B 109.5
C7 C8 H8C 109.5
H8A C8 H8C 109.5
H8B C8 H8C 109.5
O4 C15 H15A 109.5
O4 C15 H15B 109.5
H15A C15 H15B 109.5
O4 C15 H15C 109.5
H15A C15 H15C 109.5
H15B C15 H15C 109.5

loop_
_geom_bond_atom_site_label_1
_geom_bond_atom_site_label_2
_geom_bond_distance
Co1 C16 1.976(3)
Co1 C4 2.034(3)
Co1 C5 2.055(3)
Co1 C6 2.060(3)
Co1 C3 2.095(3)
Co1 C7 2.107(3)
Co1 S2 2.1757(7)
Co1 S1 2.2092(7)
S1 C1 1.797(3)
S1 C13 1.815(3)
S2 C16 1.765(3)
S2 C2 1.790(3)
C1 C2 1.552(4)
C1 B5 1.617(4)
C1 B3 1.728(4)
C1 B4 1.739(4)
O1 C17 1.205(3)
C16 C17 1.468(4)
C16 H16 0.98(3)
C17 O2 1.335(3)
C13 C14 1.567(5)
C13 H13A 0.9700
C13 H13B 0.9700
C2 B9 1.611(4)
C2 B10 1.725(4)
C2 B3 1.748(4)
C5 C4 1.415(4)
C5 C6 1.432(4)
C5 C11 1.495(5)
C11 H11A 0.9600
C11 H11B 0.9600
C11 H11C 0.9600
C4 C3 1.439(4)
C4 C10 1.497(4)
B9 B12 1.766(5)
B9 B10 1.806(6)
B9 B8 1.830(6)
B9 H9 1.10(3)
B9 H6 1.64(4)
B3 B11 1.756(5)
B3 B4 1.759(5)
B3 B10 1.769(5)
B3 H3 1.11(3)
C3 C7 1.403(5)
C3 C9 1.491(5)
B7 B4 1.748(6)
B7 B8 1.758(6)
B7 B5 1.768(5)
B7 B11 1.794(6)
B7 B12 1.812(6)
B7 H7 1.09(3)
B4 B11 1.749(5)
B4 B5 1.808(5)
B4 H4 1.07(3)
B10 B11 1.749(6)
B10 B12 1.752(5)
B10 H10 1.01(3)
C9 H9A 0.9600
C9 H9B 0.9600
C9 H9C 0.9600
B11 B12 1.791(7)
B11 H11 1.01(5)
O2 C18 1.439(4)
O4 C14 1.286(5)
O4 C15 1.504(5)
C6 C7 1.441(5)
C6 C12 1.495(5)
C7 C8 1.511(5)
B8 B12 1.778(6)
B8 B5 1.802(6)
B8 H8 1.14(4)
B8 H6 1.19(4)
C18 H18A 0.9600
C18 H18B 0.9600
C18 H18C 0.9600
C14 O3 1.148(6)
C10 H10A 0.9600
C10 H10B 0.9600
C10 H10C 0.9600
B5 H5 1.12(3)
C12 H12A 0.9600
C12 H12B 0.9600
C12 H12C 0.9600
B12 H12 1.06(4)
C8 H8A 0.9600
C8 H8B 0.9600
C8 H8C 0.9600
C15 H15A 0.9600
C15 H15B 0.9600
C15 H15C 0.9600

loop_
_geom_torsion_atom_site_label_1
_geom_torsion_atom_site_label_2
_geom_torsion_atom_site_label_3
_geom_torsion_atom_site_label_4
_geom_torsion
C16 Co1 S1 C1 55.16(12)
C4 Co1 S1 C1 -141.0(3)
C5 Co1 S1 C1 167.76(14)
C6 Co1 S1 C1 -168.70(13)
C3 Co1 S1 C1 -103.16(15)
C7 Co1 S1 C1 -128.15(14)
S2 Co1 S1 C1 5.17(9)
C16 Co1 S1 C13 -56.11(14)
C4 Co1 S1 C13 107.7(3)
C5 Co1 S1 C13 56.50(16)
C6 Co1 S1 C13 80.04(15)
C3 Co1 S1 C13 145.57(17)
C7 Co1 S1 C13 120.59(16)
S2 Co1 S1 C13 -106.10(12)
C4 Co1 S2 C16 -91.08(13)
C5 Co1 S2 C16 -61.12(16)
C6 Co1 S2 C16 -117.3(6)
C3 Co1 S2 C16 -132.95(13)
C7 Co1 S2 C16 -161.99(16)
S1 Co1 S2 C16 100.03(10)
C16 Co1 S2 C2 -104.12(13)
C4 Co1 S2 C2 164.80(13)
C5 Co1 S2 C2 -165.24(15)
C6 Co1 S2 C2 138.6(6)
C3 Co1 S2 C2 122.93(13)
C7 Co1 S2 C2 93.89(15)
S1 Co1 S2 C2 -4.09(9)
C13 S1 C1 C2 113.4(2)
Co1 S1 C1 C2 -5.3(2)
C13 S1 C1 B5 -32.5(3)
Co1 S1 C1 B5 -151.3(2)
C13 S1 C1 B3 -176.11(18)
Co1 S1 C1 B3 65.16(18)
C13 S1 C1 B4 -109.2(2)
Co1 S1 C1 B4 132.10(18)
C2 S2 C16 C17 -23.2(3)
Co1 S2 C16 C17 -120.7(2)
C2 S2 C16 Co1 97.51(11)
C4 Co1 C16 C17 -140.8(2)
C5 Co1 C16 C17 -99.7(2)
C6 Co1 C16 C17 -72.6(3)
C3 Co1 C16 C17 -169.8(2)
C7 Co1 C16 C17 -132.2(5)
S2 Co1 C16 C17 119.9(3)
S1 Co1 C16 C17 33.8(2)
C4 Co1 C16 S2 99.33(12)
C5 Co1 C16 S2 140.41(11)
C6 Co1 C16 S2 167.48(12)
C3 Co1 C16 S2 70.32(17)
C7 Co1 C16 S2 107.9(5)
S1 Co1 C16 S2 -86.12(7)
S2 C16 C17 O1 2.7(4)
Co1 C16 C17 O1 -87.9(3)
S2 C16 C17 O2 -176.88(19)
Co1 C16 C17 O2 92.5(3)
C1 S1 C13 C14 101.9(2)
Co1 S1 C13 C14 -145.0(2)
B5 C1 C2 B9 -0.4(3)
B3 C1 C2 B9 109.6(3)
B4 C1 C2 B9 70.5(3)
S1 C1 C2 B9 -149.8(2)
B5 C1 C2 B10 -72.5(3)
B3 C1 C2 B10 37.5(2)
B4 C1 C2 B10 -1.6(3)
S1 C1 C2 B10 138.1(2)
B5 C1 C2 B3 -110.0(3)
B4 C1 C2 B3 -39.1(2)
S1 C1 C2 B3 100.6(2)
B5 C1 C2 S2 151.8(2)
B3 C1 C2 S2 -98.1(2)
B4 C1 C2 S2 -137.3(2)
S1 C1 C2 S2 2.4(3)
C16 S2 C2 C1 -60.7(2)
Co1 S2 C2 C1 1.8(2)
C16 S2 C2 B9 89.4(2)
Co1 S2 C2 B9 151.9(2)
C16 S2 C2 B10 164.7(2)
Co1 S2 C2 B10 -132.8(2)
C16 S2 C2 B3 -129.13(17)
Co1 S2 C2 B3 -66.64(17)
C16 Co1 C5 C4 -91.62(18)
C6 Co1 C5 C4 118.5(3)
C3 Co1 C5 C4 38.21(18)
C7 Co1 C5 C4 80.43(19)
S2 Co1 C5 C4 -48.6(2)
S1 Co1 C5 C4 156.11(14)
C16 Co1 C5 C6 149.86(19)
C4 Co1 C5 C6 -118.5(3)
C3 Co1 C5 C6 -80.3(2)
C7 Co1 C5 C6 -38.09(19)
S2 Co1 C5 C6 -167.08(15)
S1 Co1 C5 C6 37.6(2)
C16 Co1 C5 C11 29.2(3)
C4 Co1 C5 C11 120.8(4)
C6 Co1 C5 C11 -120.7(4)
C3 Co1 C5 C11 159.0(4)
C7 Co1 C5 C11 -158.8(4)
S2 Co1 C5 C11 72.2(4)
S1 Co1 C5 C11 -83.1(3)
C6 C5 C4 C3 -2.3(3)
C11 C5 C4 C3 175.2(3)
Co1 C5 C4 C3 -62.0(2)
C6 C5 C4 C10 -177.8(3)
C11 C5 C4 C10 -0.2(5)
Co1 C5 C4 C10 122.6(3)
C6 C5 C4 Co1 59.65(19)
C11 C5 C4 Co1 -122.8(3)
C16 Co1 C4 C5 95.72(18)
C6 Co1 C4 C5 -38.19(19)
C3 Co1 C4 C5 -118.5(3)
C7 Co1 C4 C5 -82.1(2)
S2 Co1 C4 C5 146.61(16)
S1 Co1 C4 C5 -68.2(3)
C16 Co1 C4 C3 -145.8(2)
C5 Co1 C4 C3 118.5(3)
C6 Co1 C4 C3 80.3(2)
C7 Co1 C4 C3 36.4(2)
S2 Co1 C4 C3 -94.86(19)
S1 Co1 C4 C3 50.4(4)
C16 Co1 C4 C10 -25.7(3)
C5 Co1 C4 C10 -121.5(4)
C6 Co1 C4 C10 -159.6(3)
C3 Co1 C4 C10 120.0(4)
C7 Co1 C4 C10 156.5(4)
S2 Co1 C4 C10 25.2(3)
S1 Co1 C4 C10 170.4(2)
C1 C2 B9 B12 -63.9(3)
B10 C2 B9 B12 40.5(2)
B3 C2 B9 B12 6.8(3)
S2 C2 B9 B12 145.2(2)
C1 C2 B9 B10 -104.4(2)
B3 C2 B9 B10 -33.6(2)
S2 C2 B9 B10 104.7(2)
C1 C2 B9 B8 -2.5(3)
B10 C2 B9 B8 101.8(3)
B3 C2 B9 B8 68.2(3)
S2 C2 B9 B8 -153.5(2)
B5 C1 B3 C2 103.0(3)
B4 C1 B3 C2 137.9(2)
S1 C1 B3 C2 -111.05(19)
C2 C1 B3 B11 -95.4(3)
B5 C1 B3 B11 7.6(4)
B4 C1 B3 B11 42.6(3)
S1 C1 B3 B11 153.6(2)
C2 C1 B3 B4 -137.9(2)
B5 C1 B3 B4 -34.9(3)
S1 C1 B3 B4 111.0(2)
C2 C1 B3 B10 -34.2(2)
B5 C1 B3 B10 68.8(3)
B4 C1 B3 B10 103.7(3)
S1 C1 B3 B10 -145.3(2)
B9 C2 B3 C1 -104.9(3)
B10 C2 B3 C1 -139.9(2)
S2 C2 B3 C1 111.80(19)
C1 C2 B3 B11 97.5(2)
B9 C2 B3 B11 -7.3(3)
B10 C2 B3 B11 -42.4(2)
S2 C2 B3 B11 -150.7(2)
C1 C2 B3 B4 36.3(2)
B9 C2 B3 B4 -68.5(3)
B10 C2 B3 B4 -103.6(3)
S2 C2 B3 B4 148.1(2)
C1 C2 B3 B10 139.9(2)
B9 C2 B3 B10 35.1(3)
S2 C2 B3 B10 -108.3(2)
C5 C4 C3 C7 1.4(3)
C10 C4 C3 C7 177.0(3)
Co1 C4 C3 C7 -59.7(2)
C5 C4 C3 C9 -178.2(3)
C10 C4 C3 C9 -2.7(5)
Co1 C4 C3 C9 120.6(3)
C5 C4 C3 Co1 61.14(19)
C10 C4 C3 Co1 -123.3(3)
C16 Co1 C3 C7 166.7(2)
C4 Co1 C3 C7 119.5(3)
C5 Co1 C3 C7 81.6(2)
C6 Co1 C3 C7 37.4(2)
S2 Co1 C3 C7 -145.57(19)
S1 Co1 C3 C7 -42.0(2)
C16 Co1 C3 C4 47.2(3)
C5 Co1 C3 C4 -37.94(19)
C6 Co1 C3 C4 -82.1(2)
C7 Co1 C3 C4 -119.5(3)
S2 Co1 C3 C4 94.93(18)
S1 Co1 C3 C4 -161.54(15)
C16 Co1 C3 C9 -71.7(4)
C4 Co1 C3 C9 -118.9(4)
C5 Co1 C3 C9 -156.8(3)
C6 Co1 C3 C9 159.0(4)
C7 Co1 C3 C9 121.6(4)
S2 Co1 C3 C9 -23.9(3)
S1 Co1 C3 C9 79.6(3)
C2 C1 B4 B7 -65.4(3)
B5 C1 B4 B7 39.8(2)
B3 C1 B4 B7 -105.9(3)
S1 C1 B4 B7 155.2(2)
C2 C1 B4 B11 -2.2(3)
B5 C1 B4 B11 103.0(3)
B3 C1 B4 B11 -42.7(3)
S1 C1 B4 B11 -141.7(2)
C2 C1 B4 B3 40.5(2)
B5 C1 B4 B3 145.7(3)
S1 C1 B4 B3 -99.0(2)
C2 C1 B4 B5 -105.2(3)
B3 C1 B4 B5 -145.7(3)
S1 C1 B4 B5 115.4(2)
B8 B7 B4 C1 -0.9(3)
B5 B7 B4 C1 -37.0(2)
B11 B7 B4 C1 99.3(3)
B12 B7 B4 C1 62.9(3)
B8 B7 B4 B11 -100.2(3)
B5 B7 B4 B11 -136.3(3)
B12 B7 B4 B11 -36.4(3)
B8 B7 B4 B3 -61.7(3)
B5 B7 B4 B3 -97.9(3)
B11 B7 B4 B3 38.4(2)
B12 B7 B4 B3 2.0(3)
B8 B7 B4 B5 36.1(3)
B11 B7 B4 B5 136.3(3)
B12 B7 B4 B5 99.9(3)
C2 B3 B4 C1 -33.19(19)
B11 B3 B4 C1 -130.3(3)
B10 B3 B4 C1 -94.0(2)
C1 B3 B4 B7 91.2(3)
C2 B3 B4 B7 58.0(3)
B11 B3 B4 B7 -39.1(3)
B10 B3 B4 B7 -2.8(3)
C1 B3 B4 B11 130.3(3)
C2 B3 B4 B11 97.1(3)
B10 B3 B4 B11 36.3(3)
C1 B3 B4 B5 28.4(2)
C2 B3 B4 B5 -4.8(3)
B11 B3 B4 B5 -101.9(3)
B10 B3 B4 B5 -65.5(3)
C1 C2 B10 B11 4.7(3)
B9 C2 B10 B11 -103.0(3)
B3 C2 B10 B11 42.9(3)
S2 C2 B10 B11 141.7(2)
C1 C2 B10 B12 67.6(3)
B9 C2 B10 B12 -40.1(3)
B3 C2 B10 B12 105.8(3)
S2 C2 B10 B12 -155.4(2)
C1 C2 B10 B3 -38.2(2)
B9 C2 B10 B3 -145.9(3)
S2 C2 B10 B3 98.8(2)
C1 C2 B10 B9 107.7(3)
B3 C2 B10 B9 145.9(3)
S2 C2 B10 B9 -115.3(2)
C1 B3 B10 C2 31.73(18)
B11 B3 B10 C2 130.1(3)
B4 B3 B10 C2 93.6(2)
C1 B3 B10 B11 -98.4(3)
C2 B3 B10 B11 -130.1(3)
B4 B3 B10 B11 -36.4(3)
C1 B3 B10 B12 -59.4(3)
C2 B3 B10 B12 -91.1(3)
B11 B3 B10 B12 39.0(3)
B4 B3 B10 B12 2.5(3)
C1 B3 B10 B9 3.3(3)
C2 B3 B10 B9 -28.4(2)
B11 B3 B10 B9 101.7(3)
B4 B3 B10 B9 65.3(3)
B12 B9 B10 C2 -132.6(3)
B8 B9 B10 C2 -97.3(3)
C2 B9 B10 B11 93.6(3)
B12 B9 B10 B11 -39.0(3)
B8 B9 B10 B11 -3.7(3)
C2 B9 B10 B12 132.6(3)
B8 B9 B10 B12 35.3(2)
C2 B9 B10 B3 30.5(2)
B12 B9 B10 B3 -102.1(3)
B8 B9 B10 B3 -66.8(3)
C2 B10 B11 B4 -6.0(4)
B12 B10 B11 B4 -100.3(3)
B3 B10 B11 B4 37.0(3)
B9 B10 B11 B4 -62.3(4)
C2 B10 B11 B3 -43.0(2)
B12 B10 B11 B3 -137.3(3)
B9 B10 B11 B3 -99.3(3)
C2 B10 B11 B12 94.4(3)
B3 B10 B11 B12 137.3(3)
B9 B10 B11 B12 38.1(2)
C2 B10 B11 B7 56.8(3)
B12 B10 B11 B7 -37.6(3)
B3 B10 B11 B7 99.7(3)
B9 B10 B11 B7 0.5(4)
C1 B4 B11 B10 5.1(4)
B7 B4 B11 B10 100.1(3)
B3 B4 B11 B10 -37.2(3)
B5 B4 B11 B10 61.3(4)
C1 B4 B11 B3 42.3(2)
B7 B4 B11 B3 137.3(3)
B5 B4 B11 B3 98.5(3)
C1 B4 B11 B12 -57.9(3)
B7 B4 B11 B12 37.1(3)
B3 B4 B11 B12 -100.2(3)
B5 B4 B11 B12 -1.7(3)
C1 B4 B11 B7 -95.0(3)
B3 B4 B11 B7 -137.3(3)
B5 B4 B11 B7 -38.8(2)
C1 B3 B11 B10 96.5(3)
C2 B3 B11 B10 42.0(2)
B4 B3 B11 B10 139.1(3)
C1 B3 B11 B4 -42.6(2)
C2 B3 B11 B4 -97.1(2)
B10 B3 B11 B4 -139.1(3)
C1 B3 B11 B12 58.8(3)
C2 B3 B11 B12 4.3(3)
B4 B3 B11 B12 101.4(3)
B10 B3 B11 B12 -37.7(3)
C1 B3 B11 B7 -5.1(3)
C2 B3 B11 B7 -59.6(3)
B4 B3 B11 B7 37.5(3)
B10 B3 B11 B7 -101.6(3)
B4 B7 B11 B10 -101.9(3)
B8 B7 B11 B10 3.1(4)
B5 B7 B11 B10 -62.1(4)
B12 B7 B11 B10 37.0(3)
B8 B7 B11 B4 105.0(3)
B5 B7 B11 B4 39.8(3)
B12 B7 B11 B4 138.9(3)
B4 B7 B11 B3 -38.0(3)
B8 B7 B11 B3 67.1(4)
B5 B7 B11 B3 1.8(4)
B12 B7 B11 B3 100.9(3)
B4 B7 B11 B12 -138.9(3)
B8 B7 B11 B12 -33.9(3)
B5 B7 B11 B12 -99.1(3)
O1 C17 O2 C18 -3.9(4)
C16 C17 O2 C18 175.7(2)
C4 C5 C6 C7 2.3(3)
C11 C5 C6 C7 -175.2(3)
Co1 C5 C6 C7 61.5(2)
C4 C5 C6 C12 177.3(3)
C11 C5 C6 C12 -0.3(5)
Co1 C5 C6 C12 -123.6(3)
C4 C5 C6 Co1 -59.13(19)
C11 C5 C6 Co1 123.3(3)
C16 Co1 C6 C5 -43.3(3)
C4 Co1 C6 C5 37.95(18)
C3 Co1 C6 C5 82.2(2)
C7 Co1 C6 C5 118.2(3)
S2 Co1 C6 C5 65.6(6)
S1 Co1 C6 C5 -151.78(17)
C16 Co1 C6 C7 -161.53(18)
C4 Co1 C6 C7 -80.30(19)
C5 Co1 C6 C7 -118.2(3)
C3 Co1 C6 C7 -36.07(18)
S2 Co1 C6 C7 -52.6(6)
S1 Co1 C6 C7 89.97(17)
C16 Co1 C6 C12 77.1(4)
C4 Co1 C6 C12 158.3(4)
C5 Co1 C6 C12 120.3(4)
C3 Co1 C6 C12 -157.5(4)
C7 Co1 C6 C12 -121.4(4)
S2 Co1 C6 C12 -174.0(4)
S1 Co1 C6 C12 -31.4(4)
C4 C3 C7 C6 0.0(3)
C9 C3 C7 C6 179.7(3)
Co1 C3 C7 C6 -57.4(2)
C4 C3 C7 C8 -179.1(3)
C9 C3 C7 C8 0.6(6)
Co1 C3 C7 C8 123.5(4)
C4 C3 C7 Co1 57.5(2)
C9 C3 C7 Co1 -122.9(4)
C5 C6 C7 C3 -1.5(3)
C12 C6 C7 C3 -176.4(3)
Co1 C6 C7 C3 58.7(2)
C5 C6 C7 C8 177.7(3)
C12 C6 C7 C8 2.7(5)
Co1 C6 C7 C8 -122.2(3)
C5 C6 C7 Co1 -60.15(19)
C12 C6 C7 Co1 124.9(3)
C16 Co1 C7 C3 -47.2(6)
C4 Co1 C7 C3 -38.0(2)
C5 Co1 C7 C3 -82.0(2)
C6 Co1 C7 C3 -120.3(3)
S2 Co1 C7 C3 48.7(2)
S1 Co1 C7 C3 146.63(19)
C16 Co1 C7 C6 73.2(6)
C4 Co1 C7 C6 82.3(2)
C5 Co1 C7 C6 38.35(18)
C3 Co1 C7 C6 120.3(3)
S2 Co1 C7 C6 169.03(14)
S1 Co1 C7 C6 -93.06(17)
C16 Co1 C7 C8 -169.0(5)
C4 Co1 C7 C8 -159.9(4)
C5 Co1 C7 C8 156.2(4)
C6 Co1 C7 C8 117.8(5)
C3 Co1 C7 C8 -121.8(5)
S2 Co1 C7 C8 -73.1(4)
S1 Co1 C7 C8 24.8(4)
B4 B7 B8 B12 97.6(3)
B5 B7 B8 B12 133.9(3)
B11 B7 B8 B12 33.8(3)
B4 B7 B8 B5 -36.3(3)
B11 B7 B8 B5 -100.1(3)
B12 B7 B8 B5 -133.9(3)
B4 B7 B8 B9 58.5(3)
B5 B7 B8 B9 94.8(3)
B11 B7 B8 B9 -5.3(3)
B12 B7 B8 B9 -39.1(2)
C2 B9 B8 B7 -57.4(3)
B12 B9 B8 B7 40.6(3)
B10 B9 B8 B7 5.5(3)
C2 B9 B8 B12 -98.0(3)
B10 B9 B8 B12 -35.1(3)
C2 B9 B8 B5 4.1(3)
B12 B9 B8 B5 102.1(3)
B10 B9 B8 B5 67.0(3)
C15 O4 C14 O3 3.8(7)
C15 O4 C14 C13 -171.4(3)
S1 C13 C14 O3 37.1(6)
S1 C13 C14 O4 -147.5(2)
C2 C1 B5 B7 64.7(3)
B3 C1 B5 B7 -6.5(4)
B4 C1 B5 B7 -40.0(2)
S1 C1 B5 B7 -147.9(2)
C2 C1 B5 B8 3.3(3)
B3 C1 B5 B8 -68.0(3)
B4 C1 B5 B8 -101.5(3)
S1 C1 B5 B8 150.7(2)
C2 C1 B5 B4 104.7(2)
B3 C1 B5 B4 33.5(3)
S1 C1 B5 B4 -107.9(2)
B4 B7 B5 C1 41.1(2)
B8 B7 B5 C1 -100.5(3)
B11 B7 B5 C1 2.6(4)
B12 B7 B5 C1 -60.0(3)
B4 B7 B5 B8 141.6(3)
B11 B7 B5 B8 103.1(3)
B12 B7 B5 B8 40.5(3)
B8 B7 B5 B4 -141.6(3)
B11 B7 B5 B4 -38.5(3)
B12 B7 B5 B4 -101.2(3)
B7 B8 B5 C1 97.6(3)
B12 B8 B5 C1 56.1(3)
B9 B8 B5 C1 -4.4(3)
B12 B8 B5 B7 -41.4(3)
B9 B8 B5 B7 -102.0(3)
B7 B8 B5 B4 33.8(2)
B12 B8 B5 B4 -7.7(3)
B9 B8 B5 B4 -68.2(3)
B7 B4 B5 C1 -133.1(3)
B11 B4 B5 C1 -93.4(3)
B3 B4 B5 C1 -30.3(2)
C1 B4 B5 B7 133.1(3)
B11 B4 B5 B7 39.8(2)
B3 B4 B5 B7 102.9(3)
C1 B4 B5 B8 99.2(3)
B7 B4 B5 B8 -33.9(2)
B11 B4 B5 B8 5.8(3)
B3 B4 B5 B8 68.9(3)
C2 B10 B12 B9 37.3(2)
B11 B10 B12 B9 137.2(3)
B3 B10 B12 B9 99.0(3)
C2 B10 B12 B8 -0.5(4)
B11 B10 B12 B8 99.4(3)
B3 B10 B12 B8 61.2(4)
B9 B10 B12 B8 -37.8(3)
C2 B10 B12 B11 -99.8(3)
B3 B10 B12 B11 -38.2(2)
B9 B10 B12 B11 -137.2(3)
C2 B10 B12 B7 -62.9(3)
B11 B10 B12 B7 36.9(3)
B3 B10 B12 B7 -1.3(4)
B9 B10 B12 B7 -100.2(3)
C2 B9 B12 B10 -41.3(2)
B8 B9 B12 B10 -140.1(3)
C2 B9 B12 B8 98.8(3)
B10 B9 B12 B8 140.1(3)
C2 B9 B12 B11 -3.4(3)
B10 B9 B12 B11 37.9(3)
B8 B9 B12 B11 -102.2(3)
C2 B9 B12 B7 59.6(3)
B10 B9 B12 B7 100.8(3)
B8 B9 B12 B7 -39.2(3)
B7 B8 B12 B10 -97.2(3)
B5 B8 B12 B10 -56.8(4)
B9 B8 B12 B10 37.6(3)
B7 B8 B12 B9 -134.8(3)
B5 B8 B12 B9 -94.4(3)
B7 B8 B12 B11 -33.7(3)
B5 B8 B12 B11 6.7(3)
B9 B8 B12 B11 101.1(3)
B5 B8 B12 B7 40.4(2)
B9 B8 B12 B7 134.8(3)
B4 B11 B12 B10 101.9(3)
B3 B11 B12 B10 38.3(2)
B7 B11 B12 B10 138.3(2)
B10 B11 B12 B9 -39.1(2)
B4 B11 B12 B9 62.8(3)
B3 B11 B12 B9 -0.8(4)
B7 B11 B12 B9 99.2(3)
B10 B11 B12 B8 -105.1(3)
B4 B11 B12 B8 -3.2(4)
B3 B11 B12 B8 -66.8(3)
B7 B11 B12 B8 33.2(2)
B10 B11 B12 B7 -138.3(2)
B4 B11 B12 B7 -36.4(2)
B3 B11 B12 B7 -100.1(3)
B4 B7 B12 B10 -0.4(4)
B8 B7 B12 B10 105.9(3)
B5 B7 B12 B10 64.6(4)
B11 B7 B12 B10 -36.7(2)
B4 B7 B12 B9 -65.4(3)
B8 B7 B12 B9 40.9(3)
B5 B7 B12 B9 -0.4(4)
B11 B7 B12 B9 -101.6(3)
B4 B7 B12 B8 -106.3(3)
B5 B7 B12 B8 -41.3(3)
B11 B7 B12 B8 -142.6(3)
B4 B7 B12 B11 36.2(2)
B8 B7 B12 B11 142.6(3)
B5 B7 B12 B11 101.2(3)
